data_7209581
loop_
_publ_author_name
'Guo, Xiang-Guang'
'Yang, Wen-Bin'
'Wu, Xiao-Yuan'
'Zhang, Qi-Kai'
'Lin, Lang'
'Yu, RongMin'
'Lu, Can-Zhong'

_publ_section_title
;
 Stoichiometry, temperature, solvent, metal-directed syntheses of
 metal--organic frameworks based on flexible V-shaped
 methylenebis(3,5-dimethylpyrazole) and various aromatic dicarboxylate
 acids
;
_journal_issue 18
_journal_name_full CrystEngComm
_journal_page_first 3654
_journal_paper_doi 10.1039/c3ce00048f
_journal_volume 15
_journal_year 2013
_chemical_formula_sum 'C30 H36 Cd N9 O4'
_chemical_formula_weight 699.08
_chemical_name_systematic
;
?
;
_space_group_IT_number 13
_symmetry_cell_setting monoclinic
_symmetry_space_group_name_Hall '-P 2yc'
_symmetry_space_group_name_H-M 'P 1 2/c 1'
_atom_sites_solution_hydrogens geom
_atom_sites_solution_primary direct
_atom_sites_solution_secondary difmap
_audit_creation_method SHELXL-97
_cell_angle_alpha 90.00
_cell_angle_beta 105.392(4)
_cell_angle_gamma 90.00
_cell_formula_units_Z 2
_cell_length_a 9.7163(4)
_cell_length_b 9.3623(3)
_cell_length_c 18.4041(8)
_cell_measurement_temperature 293(2)
_cell_volume 1614.12(11)
_computing_structure_refinement 'SHELXL-97 (Sheldrick, 1997)'
_computing_structure_solution 'SHELXS-97 (Sheldrick, 1990)'
_diffrn_ambient_temperature 293(2)
_diffrn_measured_fraction_theta_full 0.984
_diffrn_measured_fraction_theta_max 0.984
_diffrn_measurement_device_type 'SuperNova, Dual, Cu at zero, Atlas'
_diffrn_measurement_method '\w scans'
_diffrn_radiation_monochromator mirror
_diffrn_radiation_source 'superNova (Cu) X-ray Source'
_diffrn_radiation_type CuK\a
_diffrn_radiation_wavelength 1.54184
_diffrn_reflns_av_R_equivalents 0.0283
_diffrn_reflns_av_sigmaI/netI 0.0254
_diffrn_reflns_limit_h_max 12
_diffrn_reflns_limit_h_min -11
_diffrn_reflns_limit_k_max 11
_diffrn_reflns_limit_k_min -11
_diffrn_reflns_limit_l_max 22
_diffrn_reflns_limit_l_min -19
_diffrn_reflns_number 10701
_diffrn_reflns_theta_full 74.19
_diffrn_reflns_theta_max 74.19
_diffrn_reflns_theta_min 4.72
_exptl_absorpt_coefficient_mu 5.823
_exptl_absorpt_correction_T_max 0.7595
_exptl_absorpt_correction_T_min 0.4754
_exptl_absorpt_correction_type multi-scan
_exptl_crystal_colour red
_exptl_crystal_density_diffrn 1.438
_exptl_crystal_density_method 'not measured'
_exptl_crystal_description rod
_exptl_crystal_F_000 718
_exptl_crystal_size_max 0.15
_exptl_crystal_size_mid 0.05
_exptl_crystal_size_min 0.05
_refine_diff_density_max 0.994
_refine_diff_density_min -0.471
_refine_diff_density_rms 0.055
_refine_ls_extinction_method none
_refine_ls_goodness_of_fit_ref 1.028
_refine_ls_hydrogen_treatment constr
_refine_ls_matrix_type full
_refine_ls_number_parameters 208
_refine_ls_number_reflns 3234
_refine_ls_number_restraints 0
_refine_ls_restrained_S_all 1.028
_refine_ls_R_factor_all 0.0331
_refine_ls_R_factor_gt 0.0287
_refine_ls_shift/su_max 0.001
_refine_ls_shift/su_mean 0.000
_refine_ls_structure_factor_coef Fsqd
_refine_ls_weighting_details 'calc w=1/[\s^2^(Fo^2^)+(0.0375P)^2^+0.6220P] where P=(Fo^2^+2Fc^2^)/3'
_refine_ls_weighting_scheme calc
_refine_ls_wR_factor_gt 0.0703
_refine_ls_wR_factor_ref 0.0738
_reflns_number_gt 2956
_reflns_number_total 3234
_reflns_threshold_expression >2sigma(I)
_cod_data_source_file c3ce00048f.txt
_cod_data_source_block a4
_cod_original_sg_symbol_H-M p2/c
_cod_database_code 7209581

loop_
_symmetry_equiv_pos_as_xyz
'x, y, z'
'-x, y, -z+1/2'
'-x, -y, -z'
'x, -y, z-1/2'

loop_
_atom_site_label
_atom_site_type_symbol
_atom_site_fract_x
_atom_site_fract_y
_atom_site_fract_z
_atom_site_U_iso_or_equiv
_atom_site_adp_type
_atom_site_occupancy
_atom_site_symmetry_multiplicity
_atom_site_calc_flag
_atom_site_refinement_flags
Cd1 Cd 0.0000 -0.35696(2) -0.2500 0.04279(9) Uani 1 2 d S
O1 O -0.20686(19) -0.3525(2) -0.35144(10) 0.0523(4) Uani 1 1 d .
O2 O -0.3910(2) -0.3752(2) -0.30224(11) 0.0644(5) Uani 1 1 d .
N4 N 0.2407(3) -1.1896(2) -0.30839(12) 0.0519(5) Uani 1 1 d .
H17 H 0.2968 -1.2572 -0.2869 0.062 Uiso 1 1 d R
N3 N 0.1012(3) -1.1813(2) -0.30955(11) 0.0475(5) Uani 1 1 d .
N6 N -0.5908(5) -0.5478(6) -0.3746(3) 0.0669(15) Uani 0.50 1 d P
H6A H -0.6666 -0.5977 -0.3780 0.080 Uiso 0.50 1 d PR
H6B H -0.5446 -0.5131 -0.3318 0.080 Uiso 0.50 1 d PR
N2 N -0.0458(3) -0.5498(2) -0.39394(12) 0.0528(5) Uani 1 1 d .
H11 H -0.1126 -0.4877 -0.4087 0.063 Uiso 1 1 d R
N1 N 0.0501(3) -0.5467(2) -0.32590(11) 0.0491(5) Uani 1 1 d .
C15 C -0.4230(3) -0.4434(3) -0.43014(13) 0.0456(5) Uani 1 1 d .
C14 C -0.3804(3) -0.4195(3) -0.49520(14) 0.0519(6) Uani 1 1 d .
H3 H -0.2995 -0.3644 -0.4922 0.062 Uiso 1 1 calc R
C13 C -0.5457(3) -0.5249(3) -0.43472(14) 0.0509(6) Uani 1 1 d .
C12 C -0.3354(3) -0.3850(3) -0.35516(14) 0.0482(6) Uani 1 1 d .
C11 C 0.0907(3) -0.7340(2) -0.39430(14) 0.0461(5) Uani 1 1 d .
C10 C -0.0256(3) -0.6608(3) -0.43631(14) 0.0508(6) Uani 1 1 d .
C9 C 0.1341(3) -0.6597(3) -0.32540(15) 0.0498(6) Uani 1 1 d .
C8 C 0.1557(4) -0.8643(3) -0.41992(16) 0.0555(7) Uani 1 1 d .
H14A H 0.2519 -0.8406 -0.4218 0.067 Uiso 1 1 calc R
H14B H 0.1012 -0.8872 -0.4708 0.067 Uiso 1 1 calc R
C7 C 0.1625(3) -0.9958(3) -0.37182(13) 0.0483(6) Uani 1 1 d .
C6 C 0.2814(3) -1.0799(3) -0.34489(14) 0.0520(6) Uani 1 1 d .
C5 C 0.0521(3) -1.0625(3) -0.34880(13) 0.0470(6) Uani 1 1 d .
C4 C -0.0998(4) -1.0181(3) -0.36253(18) 0.0617(7) Uani 1 1 d .
H20A H -0.1561 -1.0983 -0.3550 0.093 Uiso 1 1 calc R
H20B H -0.1345 -0.9841 -0.4133 0.093 Uiso 1 1 calc R
H20C H -0.1069 -0.9432 -0.3281 0.093 Uiso 1 1 calc R
C3 C 0.4286(4) -1.0672(4) -0.3538(2) 0.0750(9) Uani 1 1 d .
H21A H 0.4839 -1.1485 -0.3313 0.113 Uiso 1 1 calc R
H21B H 0.4722 -0.9816 -0.3294 0.113 Uiso 1 1 calc R
H21C H 0.4248 -1.0632 -0.4064 0.113 Uiso 1 1 calc R
C2 C 0.2508(5) -0.6969(4) -0.2580(2) 0.0851(12) Uani 1 1 d .
H22A H 0.3392 -0.6581 -0.2632 0.128 Uiso 1 1 calc R
H22B H 0.2587 -0.7989 -0.2533 0.128 Uiso 1 1 calc R
H22C H 0.2302 -0.6578 -0.2138 0.128 Uiso 1 1 calc R
C1 C -0.1239(4) -0.6879(4) -0.51273(18) 0.0792(10) Uani 1 1 d .
H23A H -0.2043 -0.7429 -0.5077 0.119 Uiso 1 1 calc R
H23B H -0.0740 -0.7397 -0.5429 0.119 Uiso 1 1 calc R
H23C H -0.1566 -0.5984 -0.5366 0.119 Uiso 1 1 calc R

loop_
_atom_site_aniso_label
_atom_site_aniso_U_11
_atom_site_aniso_U_22
_atom_site_aniso_U_33
_atom_site_aniso_U_23
_atom_site_aniso_U_13
_atom_site_aniso_U_12
Cd1 0.06047(16) 0.03026(12) 0.03218(12) 0.000 0.00271(9) 0.000
O1 0.0504(10) 0.0507(10) 0.0474(10) -0.0076(8) -0.0019(8) -0.0002(8)
O2 0.0750(13) 0.0709(14) 0.0461(10) -0.0155(9) 0.0137(9) -0.0068(11)
N4 0.0664(14) 0.0395(11) 0.0432(11) 0.0053(9) 0.0028(10) 0.0052(10)
N3 0.0652(14) 0.0340(10) 0.0387(10) 0.0025(8) 0.0056(9) 0.0021(9)
N6 0.061(3) 0.096(4) 0.041(2) -0.001(2) 0.008(2) -0.032(3)
N2 0.0690(14) 0.0430(12) 0.0406(11) -0.0064(9) 0.0044(10) 0.0081(10)
N1 0.0697(14) 0.0374(11) 0.0363(10) -0.0043(8) 0.0072(9) 0.0020(9)
C15 0.0478(13) 0.0433(13) 0.0400(12) -0.0014(10) 0.0014(10) 0.0021(10)
C14 0.0496(14) 0.0571(15) 0.0431(13) 0.0014(11) 0.0021(10) -0.0089(12)
C13 0.0504(14) 0.0583(16) 0.0405(12) 0.0013(11) 0.0060(10) -0.0026(12)
C12 0.0579(15) 0.0384(13) 0.0421(13) -0.0031(10) 0.0025(11) 0.0036(11)
C11 0.0696(16) 0.0291(11) 0.0409(12) -0.0002(9) 0.0172(11) -0.0013(11)
C10 0.0738(17) 0.0392(13) 0.0373(12) -0.0051(10) 0.0112(11) -0.0018(12)
C9 0.0674(16) 0.0354(12) 0.0428(13) -0.0028(10) 0.0080(11) 0.0023(11)
C8 0.088(2) 0.0357(13) 0.0491(14) 0.0040(11) 0.0282(14) 0.0063(13)
C7 0.0751(17) 0.0319(12) 0.0376(12) -0.0033(9) 0.0142(11) 0.0018(11)
C6 0.0675(17) 0.0421(13) 0.0427(13) -0.0020(11) 0.0085(11) -0.0011(12)
C5 0.0705(16) 0.0325(12) 0.0358(11) 0.0010(9) 0.0103(10) 0.0034(11)
C4 0.077(2) 0.0479(15) 0.0624(17) 0.0126(13) 0.0222(14) 0.0082(14)
C3 0.073(2) 0.070(2) 0.082(2) 0.0147(18) 0.0204(17) 0.0065(17)
C2 0.106(3) 0.063(2) 0.0636(19) -0.0148(16) -0.0172(18) 0.023(2)
C1 0.105(3) 0.071(2) 0.0478(16) -0.0185(15) -0.0041(16) 0.0161(19)

loop_
_atom_type_symbol
_atom_type_description
_atom_type_scat_dispersion_real
_atom_type_scat_dispersion_imag
_atom_type_scat_source
C C 0.0181 0.0091 'International Tables Vol C Tables 4.2.6.8 and 6.1.1.4'
H H 0.0000 0.0000 'International Tables Vol C Tables 4.2.6.8 and 6.1.1.4'
Cd Cd 0.1185 4.6533 'International Tables Vol C Tables 4.2.6.8 and 6.1.1.4'
N N 0.0311 0.0180 'International Tables Vol C Tables 4.2.6.8 and 6.1.1.4'
O O 0.0492 0.0322 'International Tables Vol C Tables 4.2.6.8 and 6.1.1.4'

loop_
_geom_angle_atom_site_label_1
_geom_angle_atom_site_label_2
_geom_angle_atom_site_label_3
_geom_angle
_geom_angle_site_symmetry_1
_geom_angle_site_symmetry_3
N3 Cd1 N3 90.39(11) 1_565 2_564
N3 Cd1 O1 89.00(7) 1_565 2_554
N3 Cd1 O1 89.57(7) 2_564 2_554
N3 Cd1 O1 89.57(7) 1_565 .
N3 Cd1 O1 89.00(7) 2_564 .
O1 Cd1 O1 177.97(9) 2_554 .
N3 Cd1 N1 94.17(8) 1_565 .
N3 Cd1 N1 167.31(8) 2_564 .
O1 Cd1 N1 102.32(7) 2_554 .
O1 Cd1 N1 79.21(7) . .
N3 Cd1 N1 167.31(8) 1_565 2_554
N3 Cd1 N1 94.17(8) 2_564 2_554
O1 Cd1 N1 79.22(7) 2_554 2_554
O1 Cd1 N1 102.32(7) . 2_554
N1 Cd1 N1 83.88(10) . 2_554
C12 O1 Cd1 131.27(17) . .
C6 N4 N3 112.1(2) . .
C6 N4 H17 123.9 . .
N3 N4 H17 124.0 . .
C5 N3 N4 105.5(2) . .
C5 N3 Cd1 134.6(2) . 1_545
N4 N3 Cd1 119.88(15) . 1_545
C13 N6 H6A 119.9 . .
C13 N6 H6B 120.0 . .
H6A N6 H6B 120.0 . .
C10 N2 N1 112.6(2) . .
C10 N2 H11 123.6 . .
N1 N2 H11 123.8 . .
C9 N1 N2 105.1(2) . .
C9 N1 Cd1 143.58(17) . .
N2 N1 Cd1 111.17(16) . .
C14 C15 C13 118.8(2) . .
C14 C15 C12 120.2(2) . .
C13 C15 C12 121.0(2) . .
C15 C14 C13 122.6(3) . 3_444
C15 C14 H3 118.7 . .
C13 C14 H3 118.7 3_444 .
N6 C13 C15 120.6(3) . .
N6 C13 C14 120.8(3) . 3_444
C15 C13 C14 118.6(2) . 3_444
O2 C12 O1 124.7(2) . .
O2 C12 C15 119.1(2) . .
O1 C12 C15 116.2(2) . .
C10 C11 C9 105.4(2) . .
C10 C11 C8 125.4(2) . .
C9 C11 C8 129.2(3) . .
N2 C10 C11 106.6(2) . .
N2 C10 C1 121.4(3) . .
C11 C10 C1 132.0(3) . .
N1 C9 C11 110.4(2) . .
N1 C9 C2 121.5(2) . .
C11 C9 C2 128.1(3) . .
C11 C8 C7 115.7(2) . .
C11 C8 H14A 108.3 . .
C7 C8 H14A 108.3 . .
C11 C8 H14B 108.3 . .
C7 C8 H14B 108.3 . .
H14A C8 H14B 107.4 . .
C6 C7 C5 105.8(2) . .
C6 C7 C8 125.5(3) . .
C5 C7 C8 128.6(3) . .
N4 C6 C7 106.7(3) . .
N4 C6 C3 122.4(3) . .
C7 C6 C3 130.8(3) . .
N3 C5 C7 109.9(2) . .
N3 C5 C4 121.1(2) . .
C7 C5 C4 128.9(2) . .
C5 C4 H20A 109.5 . .
C5 C4 H20B 109.5 . .
H20A C4 H20B 109.5 . .
C5 C4 H20C 109.5 . .
H20A C4 H20C 109.5 . .
H20B C4 H20C 109.5 . .
C6 C3 H21A 109.5 . .
C6 C3 H21B 109.5 . .
H21A C3 H21B 109.5 . .
C6 C3 H21C 109.5 . .
H21A C3 H21C 109.5 . .
H21B C3 H21C 109.5 . .
C9 C2 H22A 109.5 . .
C9 C2 H22B 109.5 . .
H22A C2 H22B 109.5 . .
C9 C2 H22C 109.5 . .
H22A C2 H22C 109.5 . .
H22B C2 H22C 109.5 . .
C10 C1 H23A 109.5 . .
C10 C1 H23B 109.5 . .
H23A C1 H23B 109.5 . .
C10 C1 H23C 109.5 . .
H23A C1 H23C 109.5 . .
H23B C1 H23C 109.5 . .

loop_
_geom_bond_atom_site_label_1
_geom_bond_atom_site_label_2
_geom_bond_distance
_geom_bond_site_symmetry_2
Cd1 N3 2.333(2) 1_565
Cd1 N3 2.333(2) 2_564
Cd1 O1 2.3526(17) 2_554
Cd1 O1 2.3526(17) .
Cd1 N1 2.389(2) .
Cd1 N1 2.389(2) 2_554
O1 C12 1.269(3) .
O2 C12 1.237(3) .
N4 C6 1.342(4) .
N4 N3 1.352(3) .
N4 H17 0.8601 .
N3 C5 1.343(3) .
N3 Cd1 2.333(2) 1_545
N6 C13 1.312(5) .
N6 H6A 0.8603 .
N6 H6B 0.8601 .
N2 C10 1.344(3) .
N2 N1 1.348(3) .
N2 H11 0.8600 .
N1 C9 1.335(3) .
C15 C14 1.385(4) .
C15 C13 1.399(4) .
C15 C12 1.518(3) .
C14 C13 1.399(4) 3_444
C14 H3 0.9300 .
C13 C14 1.399(4) 3_444
C11 C10 1.371(4) .
C11 C9 1.409(3) .
C11 C8 1.506(3) .
C10 C1 1.497(4) .
C9 C2 1.483(4) .
C8 C7 1.508(3) .
C8 H14A 0.9700 .
C8 H14B 0.9700 .
C7 C6 1.377(4) .
C7 C5 1.400(4) .
C6 C3 1.487(5) .
C5 C4 1.490(4) .
C4 H20A 0.9600 .
C4 H20B 0.9600 .
C4 H20C 0.9600 .
C3 H21A 0.9600 .
C3 H21B 0.9600 .
C3 H21C 0.9600 .
C2 H22A 0.9600 .
C2 H22B 0.9600 .
C2 H22C 0.9600 .
C1 H23A 0.9600 .
C1 H23B 0.9600 .
C1 H23C 0.9600 .

loop_
_geom_torsion_atom_site_label_1
_geom_torsion_atom_site_label_2
_geom_torsion_atom_site_label_3
_geom_torsion_atom_site_label_4
_geom_torsion
_geom_torsion_site_symmetry_1
_geom_torsion_site_symmetry_4
N3 Cd1 O1 C12 -154.8(2) 1_565 .
N3 Cd1 O1 C12 -64.4(2) 2_564 .
O1 Cd1 O1 C12 -109.6(2) 2_554 .
N1 Cd1 O1 C12 110.9(2) . .
N1 Cd1 O1 C12 29.7(2) 2_554 .
C6 N4 N3 C5 0.5(3) . .
C6 N4 N3 Cd1 -179.71(16) . 1_545
C10 N2 N1 C9 0.2(3) . .
C10 N2 N1 Cd1 -176.22(19) . .
N3 Cd1 N1 C9 106.7(3) 1_565 .
N3 Cd1 N1 C9 -142.5(3) 2_564 .
O1 Cd1 N1 C9 16.8(3) 2_554 .
O1 Cd1 N1 C9 -164.6(3) . .
N1 Cd1 N1 C9 -60.7(3) 2_554 .
N3 Cd1 N1 N2 -79.19(18) 1_565 .
N3 Cd1 N1 N2 31.6(4) 2_564 .
O1 Cd1 N1 N2 -169.08(17) 2_554 .
O1 Cd1 N1 N2 9.58(17) . .
N1 Cd1 N1 N2 113.4(2) 2_554 .
C13 C15 C14 C13 -0.8(5) . 3_444
C12 C15 C14 C13 177.7(3) . 3_444
C14 C15 C13 N6 -178.8(4) . .
C12 C15 C13 N6 2.7(5) . .
C14 C15 C13 C14 0.8(5) . 3_444
C12 C15 C13 C14 -177.7(3) . 3_444
Cd1 O1 C12 O2 29.3(4) . .
Cd1 O1 C12 C15 -149.07(17) . .
C14 C15 C12 O2 161.9(3) . .
C13 C15 C12 O2 -19.6(4) . .
C14 C15 C12 O1 -19.7(4) . .
C13 C15 C12 O1 158.8(2) . .
N1 N2 C10 C11 -0.6(3) . .
N1 N2 C10 C1 177.4(3) . .
C9 C11 C10 N2 0.8(3) . .
C8 C11 C10 N2 -178.1(2) . .
C9 C11 C10 C1 -177.0(4) . .
C8 C11 C10 C1 4.2(5) . .
N2 N1 C9 C11 0.3(3) . .
Cd1 N1 C9 C11 174.7(2) . .
N2 N1 C9 C2 -177.5(3) . .
Cd1 N1 C9 C2 -3.1(5) . .
C10 C11 C9 N1 -0.7(3) . .
C8 C11 C9 N1 178.1(3) . .
C10 C11 C9 C2 176.9(4) . .
C8 C11 C9 C2 -4.3(5) . .
C10 C11 C8 C7 -122.0(3) . .
C9 C11 C8 C7 59.4(4) . .
C11 C8 C7 C6 -130.9(3) . .
C11 C8 C7 C5 53.0(4) . .
N3 N4 C6 C7 -0.4(3) . .
N3 N4 C6 C3 -177.9(3) . .
C5 C7 C6 N4 0.1(3) . .
C8 C7 C6 N4 -176.7(2) . .
C5 C7 C6 C3 177.4(3) . .
C8 C7 C6 C3 0.5(5) . .
N4 N3 C5 C7 -0.4(3) . .
Cd1 N3 C5 C7 179.85(16) 1_545 .
N4 N3 C5 C4 179.6(2) . .
Cd1 N3 C5 C4 -0.2(4) 1_545 .
C6 C7 C5 N3 0.2(3) . .
C8 C7 C5 N3 176.9(2) . .
C6 C7 C5 C4 -179.8(3) . .
C8 C7 C5 C4 -3.1(4) . .
